data_4067933
loop_
_publ_author_name
'Cain, Matthew F.'
'Glueck, David S.'
'Golen, James A.'
'Rheingold, Arnold L.'

_publ_section_title
;
 Asymmetric Synthesis and Metal Complexes of aC3-Symmetric P-Stereogenic
 Triphosphine, (R)-MeSi(CH2PMe(t-Bu))3(MT-Siliphos)
;
_journal_issue 3
_journal_name_full Organometallics
_journal_page_first 775
_journal_paper_doi 10.1021/om200930k
_journal_volume 31
_journal_year 2012
_chemical_absolute_configuration ad
_chemical_formula_moiety 'C19 H45 Cl2 Cu2 P3 Si, C H2 Cl2'
_chemical_formula_sum 'C20 H47 Cl4 Cu2 P3 Si'
_chemical_formula_weight 677.46
_chemical_name_systematic
;
 ?
;
_space_group_IT_number 19
_symmetry_cell_setting orthorhombic
_symmetry_space_group_name_Hall 'P 2ac 2ab'
_symmetry_space_group_name_H-M 'P 21 21 21'
_atom_sites_solution_hydrogens geom
_atom_sites_solution_primary direct
_atom_sites_solution_secondary difmap
_audit_creation_method SHELXL-97
_cell_angle_alpha 90.00
_cell_angle_beta 90.00
_cell_angle_gamma 90.00
_cell_formula_units_Z 4
_cell_length_a 14.400(5)
_cell_length_b 14.632(5)
_cell_length_c 15.237(5)
_cell_measurement_reflns_used 1998
_cell_measurement_temperature 100(2)
_cell_measurement_theta_max 27.52
_cell_measurement_theta_min 3.01
_cell_volume 3210.4(19)
_computing_cell_refinement 'Bruker SMART'
_computing_data_collection 'Bruker SMART'
_computing_data_reduction 'Bruker SAINT'
_computing_molecular_graphics 'Bruker SHELXTL'
_computing_publication_material 'Bruker SHELXTL'
_computing_structure_refinement 'SHELXL-97 (Sheldrick, 1997)'
_computing_structure_solution 'SHELXS-97 (Sheldrick, 1990)'
_diffrn_ambient_temperature 100(2)
_diffrn_measured_fraction_theta_full 1.000
_diffrn_measured_fraction_theta_max 0.971
_diffrn_measurement_device_type 'CCD area detector'
_diffrn_measurement_method 'phi and omega scans'
_diffrn_radiation_monochromator graphite
_diffrn_radiation_source 'fine-focus sealed tube'
_diffrn_radiation_type MoK\a
_diffrn_radiation_wavelength 0.71073
_diffrn_reflns_av_R_equivalents 0.0717
_diffrn_reflns_av_sigmaI/netI 0.0647
_diffrn_reflns_limit_h_max 18
_diffrn_reflns_limit_h_min -18
_diffrn_reflns_limit_k_max 18
_diffrn_reflns_limit_k_min -18
_diffrn_reflns_limit_l_max 19
_diffrn_reflns_limit_l_min -19
_diffrn_reflns_number 29982
_diffrn_reflns_theta_full 25.00
_diffrn_reflns_theta_max 27.87
_diffrn_reflns_theta_min 1.93
_exptl_absorpt_coefficient_mu 1.853
_exptl_absorpt_correction_T_max 0.8364
_exptl_absorpt_correction_T_min 0.6545
_exptl_absorpt_correction_type multi-scan
_exptl_absorpt_process_details sadabs
_exptl_crystal_colour COLORLESS
_exptl_crystal_density_diffrn 1.402
_exptl_crystal_density_method 'not measured'
_exptl_crystal_description BLOCK
_exptl_crystal_F_000 1408
_exptl_crystal_size_max 0.25
_exptl_crystal_size_mid 0.18
_exptl_crystal_size_min 0.10
_refine_diff_density_max 0.462
_refine_diff_density_min -0.346
_refine_diff_density_rms 0.075
_refine_ls_abs_structure_details 'Flack H D (1983), Acta Cryst. A39, 876-881'
_refine_ls_abs_structure_Flack 0.003(9)
_refine_ls_extinction_method none
_refine_ls_goodness_of_fit_ref 1.019
_refine_ls_hydrogen_treatment constr
_refine_ls_matrix_type full
_refine_ls_number_parameters 284
_refine_ls_number_reflns 7258
_refine_ls_number_restraints 0
_refine_ls_restrained_S_all 1.019
_refine_ls_R_factor_all 0.0411
_refine_ls_R_factor_gt 0.0339
_refine_ls_shift/su_max 0.014
_refine_ls_shift/su_mean 0.000
_refine_ls_structure_factor_coef Fsqd
_refine_ls_weighting_details 'calc w=1/[\s^2^(Fo^2^)+(0.0176P)^2^+0.3382P] where P=(Fo^2^+2Fc^2^)/3'
_refine_ls_weighting_scheme calc
_refine_ls_wR_factor_gt 0.0723
_refine_ls_wR_factor_ref 0.0767
_reflns_number_gt 6517
_reflns_number_total 7258
_reflns_threshold_expression >2sigma(I)
_cod_data_source_file om200930k_si_002.cif
_cod_data_source_block glu345
_cod_depositor_comments
;
The following automatic conversions were performed:

'_symmetry_cell_setting' value 'Orthorhombic' changed to
'orthorhombic' according to
/home/saulius/struct/CIF-dictionaries/cif_core.dic dictionary named
'cif_core.dic' version 2.4.1 from 2010-06-29.

Automatic conversion script
Id: cif_fix_values 1715 2011-07-08 13:25:40Z adriana 
;
_cod_original_cell_volume 3210.7(18)
_cod_original_sg_symbol_H-M P2(1)2(1)2(1)
_cod_database_code 4067933

loop_
_symmetry_equiv_pos_as_xyz
'x, y, z'
'x+1/2, -y+1/2, -z'
'-x, y+1/2, -z+1/2'
'-x+1/2, -y, z+1/2'

loop_
_atom_site_label
_atom_site_type_symbol
_atom_site_fract_x
_atom_site_fract_y
_atom_site_fract_z
_atom_site_U_iso_or_equiv
_atom_site_adp_type
_atom_site_occupancy
_atom_site_symmetry_multiplicity
_atom_site_calc_flag
_atom_site_refinement_flags
C1 C 0.4832(2) 0.37708(19) -0.04415(19) 0.0200(6) Uani 1 1 d .
H1A H 0.4182 0.3645 -0.0618 0.024 Uiso 1 1 calc R
H1B H 0.5169 0.3984 -0.0969 0.024 Uiso 1 1 calc R
C2 C 0.5976(2) 0.4843(2) 0.09507(19) 0.0207(7) Uani 1 1 d .
H2A H 0.5944 0.5337 0.1383 0.031 Uiso 1 1 calc R
H2B H 0.6452 0.4986 0.0512 0.031 Uiso 1 1 calc R
H2C H 0.6135 0.4269 0.1247 0.031 Uiso 1 1 calc R
C3 C 0.3855(2) 0.4447(2) 0.11796(18) 0.0184(6) Uani 1 1 d .
H3A H 0.3257 0.4550 0.0875 0.022 Uiso 1 1 calc R
H3B H 0.3890 0.3791 0.1335 0.022 Uiso 1 1 calc R
C4 C 0.4654(2) 0.44656(19) 0.28808(18) 0.0215(6) Uani 1 1 d .
H4A H 0.4426 0.3836 0.2927 0.032 Uiso 1 1 calc R
H4B H 0.4687 0.4739 0.3467 0.032 Uiso 1 1 calc R
H4C H 0.5274 0.4464 0.2615 0.032 Uiso 1 1 calc R
C5 C 0.2705(2) 0.4933(2) 0.2708(2) 0.0214(7) Uani 1 1 d .
C6 C 0.2417(2) 0.3925(2) 0.2704(2) 0.0281(7) Uani 1 1 d .
H6A H 0.2889 0.3561 0.3009 0.042 Uiso 1 1 calc R
H6B H 0.2360 0.3711 0.2097 0.042 Uiso 1 1 calc R
H6C H 0.1819 0.3857 0.3004 0.042 Uiso 1 1 calc R
C7 C 0.1994(2) 0.5509(2) 0.2213(2) 0.0286(7) Uani 1 1 d .
H7A H 0.1983 0.5323 0.1595 0.043 Uiso 1 1 calc R
H7B H 0.2165 0.6156 0.2254 0.043 Uiso 1 1 calc R
H7C H 0.1378 0.5417 0.2472 0.043 Uiso 1 1 calc R
C8 C 0.2762(2) 0.5286(2) 0.3664(2) 0.0288(8) Uani 1 1 d .
H8A H 0.3017 0.5907 0.3667 0.043 Uiso 1 1 calc R
H8B H 0.3165 0.4883 0.4008 0.043 Uiso 1 1 calc R
H8C H 0.2139 0.5292 0.3923 0.043 Uiso 1 1 calc R
C9 C 0.2963(2) 0.6792(2) 0.0218(2) 0.0260(7) Uani 1 1 d .
H9A H 0.2870 0.6970 -0.0396 0.039 Uiso 1 1 calc R
H9B H 0.2646 0.7230 0.0602 0.039 Uiso 1 1 calc R
H9C H 0.2706 0.6180 0.0313 0.039 Uiso 1 1 calc R
C10 C 0.4635(2) 0.7820(2) -0.0100(2) 0.0230(7) Uani 1 1 d .
C11 C 0.5666(2) 0.7914(2) 0.0156(2) 0.0302(8) Uani 1 1 d .
H11A H 0.6000 0.7357 -0.0008 0.045 Uiso 1 1 calc R
H11B H 0.5716 0.8008 0.0791 0.045 Uiso 1 1 calc R
H11C H 0.5938 0.8438 -0.0151 0.045 Uiso 1 1 calc R
C12 C 0.4089(2) 0.8636(2) 0.0250(2) 0.0264(7) Uani 1 1 d .
H12A H 0.4387 0.9204 0.0058 0.040 Uiso 1 1 calc R
H12B H 0.4078 0.8615 0.0893 0.040 Uiso 1 1 calc R
H12C H 0.3452 0.8614 0.0025 0.040 Uiso 1 1 calc R
C13 C 0.4567(3) 0.7782(2) -0.10981(19) 0.0288(8) Uani 1 1 d .
H13A H 0.4827 0.8343 -0.1349 0.043 Uiso 1 1 calc R
H13B H 0.3915 0.7724 -0.1271 0.043 Uiso 1 1 calc R
H13C H 0.4917 0.7254 -0.1316 0.043 Uiso 1 1 calc R
C14 C 0.4610(2) 0.58224(19) -0.02052(19) 0.0189(6) Uani 1 1 d .
H14A H 0.5192 0.6008 -0.0501 0.023 Uiso 1 1 calc R
H14B H 0.4142 0.5704 -0.0668 0.023 Uiso 1 1 calc R
C15 C 0.3453(2) 0.7821(2) 0.5459(2) 0.0295(8) Uani 1 1 d .
H15A H 0.3457 0.7920 0.6095 0.044 Uiso 1 1 calc R
H15B H 0.3103 0.7263 0.5325 0.044 Uiso 1 1 calc R
H15C H 0.3158 0.8344 0.5169 0.044 Uiso 1 1 calc R
C16 C 0.5162(2) 0.67926(19) 0.57598(19) 0.0208(6) Uani 1 1 d .
C17 C 0.4623(3) 0.5906(2) 0.5583(2) 0.0322(8) Uani 1 1 d .
H17A H 0.4665 0.5751 0.4958 0.048 Uiso 1 1 calc R
H17B H 0.3970 0.5990 0.5745 0.048 Uiso 1 1 calc R
H17C H 0.4890 0.5409 0.5933 0.048 Uiso 1 1 calc R
C18 C 0.6171(2) 0.6663(3) 0.5475(2) 0.0330(8) Uani 1 1 d .
H18A H 0.6526 0.7217 0.5612 0.049 Uiso 1 1 calc R
H18B H 0.6195 0.6549 0.4842 0.049 Uiso 1 1 calc R
H18C H 0.6440 0.6142 0.5788 0.049 Uiso 1 1 calc R
C19 C 0.5128(3) 0.7018(2) 0.67414(19) 0.0290(8) Uani 1 1 d .
H19A H 0.5388 0.6507 0.7077 0.043 Uiso 1 1 calc R
H19B H 0.4483 0.7120 0.6920 0.043 Uiso 1 1 calc R
H19C H 0.5493 0.7571 0.6855 0.043 Uiso 1 1 calc R
C20 C 0.7488(3) 0.4937(2) 0.2809(2) 0.0315(8) Uani 1 1 d .
H20A H 0.6959 0.5340 0.2957 0.038 Uiso 1 1 calc R
H20B H 0.7242 0.4399 0.2491 0.038 Uiso 1 1 calc R
Si1 Si 0.48302(6) 0.47211(5) 0.03995(5) 0.01640(17) Uani 1 1 d .
P1 P 0.38680(5) 0.51270(5) 0.21999(5) 0.01615(16) Uani 1 1 d .
P2 P 0.42021(5) 0.67858(5) 0.04679(5) 0.01746(16) Uani 1 1 d .
P3 P 0.46396(5) 0.77013(5) 0.50668(5) 0.01789(16) Uani 1 1 d .
Cl1 Cl 0.34385(5) 0.76927(5) 0.27346(5) 0.02257(16) Uani 1 1 d .
Cl2 Cl 0.57618(5) 0.68619(5) 0.26987(5) 0.02350(16) Uani 1 1 d .
Cl3 Cl 0.80385(9) 0.45793(10) 0.37748(7) 0.0717(4) Uani 1 1 d .
Cl4 Cl 0.82677(9) 0.55265(8) 0.21340(8) 0.0588(3) Uani 1 1 d .
Cu1 Cu 0.43137(3) 0.65699(2) 0.19235(2) 0.01719(9) Uani 1 1 d .
Cu2 Cu 0.47011(3) 0.74215(2) 0.36564(2) 0.02372(10) Uani 1 1 d .

loop_
_atom_site_aniso_label
_atom_site_aniso_U_11
_atom_site_aniso_U_22
_atom_site_aniso_U_33
_atom_site_aniso_U_23
_atom_site_aniso_U_13
_atom_site_aniso_U_12
C1 0.0237(16) 0.0212(14) 0.0152(14) 0.0019(12) -0.0017(13) 0.0017(13)
C2 0.0217(16) 0.0225(15) 0.0179(15) 0.0012(13) -0.0016(12) -0.0018(12)
C3 0.0214(15) 0.0185(14) 0.0153(15) -0.0002(12) -0.0017(13) 0.0006(12)
C4 0.0249(16) 0.0212(14) 0.0183(15) 0.0027(12) 0.0019(14) 0.0009(13)
C5 0.0221(16) 0.0193(15) 0.0228(16) -0.0039(13) 0.0041(13) -0.0024(13)
C6 0.0293(18) 0.0264(17) 0.0287(18) -0.0014(15) 0.0046(16) -0.0094(14)
C7 0.0179(15) 0.0337(18) 0.0343(19) -0.0038(16) 0.0031(15) -0.0012(14)
C8 0.0319(19) 0.0281(17) 0.0263(17) -0.0041(15) 0.0100(16) -0.0066(14)
C9 0.0220(16) 0.0312(17) 0.0249(17) -0.0031(14) -0.0067(14) -0.0006(14)
C10 0.0299(17) 0.0198(14) 0.0193(15) 0.0042(12) -0.0014(14) -0.0021(13)
C11 0.0248(16) 0.0324(18) 0.0333(19) 0.0007(15) 0.0053(16) -0.0087(15)
C12 0.037(2) 0.0169(15) 0.0257(17) -0.0003(13) 0.0005(15) -0.0001(14)
C13 0.045(2) 0.0264(16) 0.0151(15) 0.0047(13) 0.0038(15) -0.0015(15)
C14 0.0255(16) 0.0184(14) 0.0129(14) -0.0017(11) 0.0001(13) -0.0010(12)
C15 0.0211(16) 0.0330(19) 0.0344(19) 0.0039(16) 0.0002(16) -0.0006(14)
C16 0.0258(16) 0.0206(15) 0.0159(14) 0.0021(12) 0.0042(13) 0.0015(13)
C17 0.043(2) 0.0209(16) 0.0326(19) 0.0029(14) -0.0022(18) -0.0004(15)
C18 0.0276(18) 0.041(2) 0.0300(18) 0.0075(17) -0.0007(16) 0.0100(16)
C19 0.045(2) 0.0264(16) 0.0155(16) 0.0046(13) -0.0028(15) 0.0014(15)
C20 0.0300(18) 0.0310(18) 0.0333(19) 0.0027(16) -0.0075(16) -0.0063(14)
Si1 0.0192(4) 0.0167(4) 0.0133(4) -0.0010(3) 0.0000(3) 0.0004(3)
P1 0.0179(4) 0.0167(4) 0.0138(4) -0.0001(3) 0.0014(3) -0.0010(3)
P2 0.0206(4) 0.0170(4) 0.0148(4) 0.0002(3) -0.0010(3) -0.0001(3)
P3 0.0199(4) 0.0181(4) 0.0156(4) 0.0006(3) -0.0002(3) -0.0015(3)
Cl1 0.0256(4) 0.0209(3) 0.0212(4) -0.0043(3) -0.0014(3) 0.0037(3)
Cl2 0.0227(4) 0.0253(4) 0.0225(4) -0.0043(3) -0.0046(3) -0.0006(3)
Cl3 0.0670(8) 0.1006(10) 0.0476(7) 0.0304(7) -0.0343(6) -0.0359(7)
Cl4 0.0686(8) 0.0535(6) 0.0544(7) 0.0089(5) 0.0216(6) -0.0130(6)
Cu1 0.02119(18) 0.01642(17) 0.01394(17) -0.00103(14) -0.00062(16) -0.00159(14)
Cu2 0.0355(2) 0.01993(18) 0.01573(18) -0.00043(15) -0.00227(17) -0.00447(17)

loop_
_atom_type_symbol
_atom_type_description
_atom_type_scat_dispersion_real
_atom_type_scat_dispersion_imag
_atom_type_scat_source
C C 0.0033 0.0016 'International Tables Vol C Tables 4.2.6.8 and 6.1.1.4'
H H 0.0000 0.0000 'International Tables Vol C Tables 4.2.6.8 and 6.1.1.4'
Si Si 0.0817 0.0704 'International Tables Vol C Tables 4.2.6.8 and 6.1.1.4'
P P 0.1023 0.0942 'International Tables Vol C Tables 4.2.6.8 and 6.1.1.4'
Cl Cl 0.1484 0.1585 'International Tables Vol C Tables 4.2.6.8 and 6.1.1.4'
Cu Cu 0.3201 1.2651 'International Tables Vol C Tables 4.2.6.8 and 6.1.1.4'

loop_
_geom_angle_atom_site_label_1
_geom_angle_atom_site_label_2
_geom_angle_atom_site_label_3
_geom_angle
_geom_angle_site_symmetry_1
_geom_angle_site_symmetry_3
P3 C1 Si1 114.67(16) 3_645 .
P3 C1 H1A 108.6 3_645 .
Si1 C1 H1A 108.6 . .
P3 C1 H1B 108.6 3_645 .
Si1 C1 H1B 108.6 . .
H1A C1 H1B 107.6 . .
Si1 C2 H2A 109.5 . .
Si1 C2 H2B 109.5 . .
H2A C2 H2B 109.5 . .
Si1 C2 H2C 109.5 . .
H2A C2 H2C 109.5 . .
H2B C2 H2C 109.5 . .
P1 C3 Si1 114.16(15) . .
P1 C3 H3A 108.7 . .
Si1 C3 H3A 108.7 . .
P1 C3 H3B 108.7 . .
Si1 C3 H3B 108.7 . .
H3A C3 H3B 107.6 . .
P1 C4 H4A 109.5 . .
P1 C4 H4B 109.5 . .
H4A C4 H4B 109.5 . .
P1 C4 H4C 109.5 . .
H4A C4 H4C 109.5 . .
H4B C4 H4C 109.5 . .
C7 C5 C6 110.4(3) . .
C7 C5 C8 108.5(3) . .
C6 C5 C8 109.8(3) . .
C7 C5 P1 108.3(2) . .
C6 C5 P1 112.8(2) . .
C8 C5 P1 107.0(2) . .
C5 C6 H6A 109.5 . .
C5 C6 H6B 109.5 . .
H6A C6 H6B 109.5 . .
C5 C6 H6C 109.5 . .
H6A C6 H6C 109.5 . .
H6B C6 H6C 109.5 . .
C5 C7 H7A 109.5 . .
C5 C7 H7B 109.5 . .
H7A C7 H7B 109.5 . .
C5 C7 H7C 109.5 . .
H7A C7 H7C 109.5 . .
H7B C7 H7C 109.5 . .
C5 C8 H8A 109.5 . .
C5 C8 H8B 109.5 . .
H8A C8 H8B 109.5 . .
C5 C8 H8C 109.5 . .
H8A C8 H8C 109.5 . .
H8B C8 H8C 109.5 . .
P2 C9 H9A 109.5 . .
P2 C9 H9B 109.5 . .
H9A C9 H9B 109.5 . .
P2 C9 H9C 109.5 . .
H9A C9 H9C 109.5 . .
H9B C9 H9C 109.5 . .
C12 C10 C13 110.1(3) . .
C12 C10 C11 109.7(3) . .
C13 C10 C11 108.6(3) . .
C12 C10 P2 107.6(2) . .
C13 C10 P2 114.5(2) . .
C11 C10 P2 106.2(2) . .
C10 C11 H11A 109.5 . .
C10 C11 H11B 109.5 . .
H11A C11 H11B 109.5 . .
C10 C11 H11C 109.5 . .
H11A C11 H11C 109.5 . .
H11B C11 H11C 109.5 . .
C10 C12 H12A 109.5 . .
C10 C12 H12B 109.5 . .
H12A C12 H12B 109.5 . .
C10 C12 H12C 109.5 . .
H12A C12 H12C 109.5 . .
H12B C12 H12C 109.5 . .
C10 C13 H13A 109.5 . .
C10 C13 H13B 109.5 . .
H13A C13 H13B 109.5 . .
C10 C13 H13C 109.5 . .
H13A C13 H13C 109.5 . .
H13B C13 H13C 109.5 . .
P2 C14 Si1 115.90(15) . .
P2 C14 H14A 108.3 . .
Si1 C14 H14A 108.3 . .
P2 C14 H14B 108.3 . .
Si1 C14 H14B 108.3 . .
H14A C14 H14B 107.4 . .
P3 C15 H15A 109.5 . .
P3 C15 H15B 109.5 . .
H15A C15 H15B 109.5 . .
P3 C15 H15C 109.5 . .
H15A C15 H15C 109.5 . .
H15B C15 H15C 109.5 . .
C18 C16 C17 109.0(3) . .
C18 C16 C19 109.5(3) . .
C17 C16 C19 109.7(3) . .
C18 C16 P3 108.2(2) . .
C17 C16 P3 107.5(2) . .
C19 C16 P3 112.9(2) . .
C16 C17 H17A 109.5 . .
C16 C17 H17B 109.5 . .
H17A C17 H17B 109.5 . .
C16 C17 H17C 109.5 . .
H17A C17 H17C 109.5 . .
H17B C17 H17C 109.5 . .
C16 C18 H18A 109.5 . .
C16 C18 H18B 109.5 . .
H18A C18 H18B 109.5 . .
C16 C18 H18C 109.5 . .
H18A C18 H18C 109.5 . .
H18B C18 H18C 109.5 . .
C16 C19 H19A 109.5 . .
C16 C19 H19B 109.5 . .
H19A C19 H19B 109.5 . .
C16 C19 H19C 109.5 . .
H19A C19 H19C 109.5 . .
H19B C19 H19C 109.5 . .
Cl3 C20 Cl4 110.5(2) . .
Cl3 C20 H20A 109.5 . .
Cl4 C20 H20A 109.5 . .
Cl3 C20 H20B 109.5 . .
Cl4 C20 H20B 109.5 . .
H20A C20 H20B 108.1 . .
C2 Si1 C14 106.79(14) . .
C2 Si1 C3 113.37(13) . .
C14 Si1 C3 111.44(14) . .
C2 Si1 C1 112.05(14) . .
C14 Si1 C1 107.33(13) . .
C3 Si1 C1 105.77(13) . .
C4 P1 C3 101.54(14) . .
C4 P1 C5 103.99(14) . .
C3 P1 C5 104.99(13) . .
C4 P1 Cu1 115.46(10) . .
C3 P1 Cu1 110.59(10) . .
C5 P1 Cu1 118.46(10) . .
C9 P2 C14 101.50(15) . .
C9 P2 C10 103.17(15) . .
C14 P2 C10 104.96(14) . .
C9 P2 Cu1 106.07(11) . .
C14 P2 Cu1 114.83(10) . .
C10 P2 Cu1 123.54(10) . .
C15 P3 C1 101.88(15) . 3_655
C15 P3 C16 105.20(15) . .
C1 P3 C16 105.44(14) 3_655 .
C15 P3 Cu2 112.25(12) . .
C1 P3 Cu2 116.68(10) 3_655 .
C16 P3 Cu2 114.08(10) . .
Cu2 Cl1 Cu1 77.60(3) . .
Cu2 Cl2 Cu1 78.37(4) . .
P1 Cu1 P2 107.27(3) . .
P1 Cu1 Cl1 113.27(4) . .
P2 Cu1 Cl1 111.89(3) . .
P1 Cu1 Cl2 108.59(3) . .
P2 Cu1 Cl2 121.04(3) . .
Cl1 Cu1 Cl2 94.56(3) . .
P1 Cu1 Cu2 106.33(3) . .
P2 Cu1 Cu2 146.26(3) . .
Cl1 Cu1 Cu2 50.00(2) . .
Cl2 Cu1 Cu2 48.29(2) . .
P3 Cu2 Cl2 136.64(3) . .
P3 Cu2 Cl1 121.87(3) . .
Cl2 Cu2 Cl1 101.49(4) . .
P3 Cu2 Cu1 160.51(3) . .
Cl2 Cu2 Cu1 53.34(3) . .
Cl1 Cu2 Cu1 52.40(2) . .

loop_
_geom_bond_atom_site_label_1
_geom_bond_atom_site_label_2
_geom_bond_distance
_geom_bond_site_symmetry_2
C1 P3 1.832(3) 3_645
C1 Si1 1.891(3) .
C1 H1A 0.9900 .
C1 H1B 0.9900 .
C2 Si1 1.859(3) .
C2 H2A 0.9800 .
C2 H2B 0.9800 .
C2 H2C 0.9800 .
C3 P1 1.846(3) .
C3 Si1 1.883(3) .
C3 H3A 0.9900 .
C3 H3B 0.9900 .
C4 P1 1.815(3) .
C4 H4A 0.9800 .
C4 H4B 0.9800 .
C4 H4C 0.9800 .
C5 C7 1.525(5) .
C5 C6 1.533(4) .
C5 C8 1.548(4) .
C5 P1 1.867(3) .
C6 H6A 0.9800 .
C6 H6B 0.9800 .
C6 H6C 0.9800 .
C7 H7A 0.9800 .
C7 H7B 0.9800 .
C7 H7C 0.9800 .
C8 H8A 0.9800 .
C8 H8B 0.9800 .
C8 H8C 0.9800 .
C9 P2 1.825(3) .
C9 H9A 0.9800 .
C9 H9B 0.9800 .
C9 H9C 0.9800 .
C10 C12 1.527(4) .
C10 C13 1.524(4) .
C10 C11 1.541(5) .
C10 P2 1.852(3) .
C11 H11A 0.9800 .
C11 H11B 0.9800 .
C11 H11C 0.9800 .
C12 H12A 0.9800 .
C12 H12B 0.9800 .
C12 H12C 0.9800 .
C13 H13A 0.9800 .
C13 H13B 0.9800 .
C13 H13C 0.9800 .
C14 P2 1.839(3) .
C14 Si1 1.883(3) .
C14 H14A 0.9900 .
C14 H14B 0.9900 .
C15 P3 1.819(3) .
C15 H15A 0.9800 .
C15 H15B 0.9800 .
C15 H15C 0.9800 .
C16 C18 1.529(4) .
C16 C17 1.536(4) .
C16 C19 1.532(4) .
C16 P3 1.857(3) .
C17 H17A 0.9800 .
C17 H17B 0.9800 .
C17 H17C 0.9800 .
C18 H18A 0.9800 .
C18 H18B 0.9800 .
C18 H18C 0.9800 .
C19 H19A 0.9800 .
C19 H19B 0.9800 .
C19 H19C 0.9800 .
C20 Cl3 1.752(4) .
C20 Cl4 1.750(4) .
C20 H20A 0.9900 .
C20 H20B 0.9900 .
P1 Cu1 2.2465(10) .
P2 Cu1 2.2462(11) .
P3 C1 1.832(3) 3_655
P3 Cu2 2.1894(11) .
Cl1 Cu2 2.3315(10) .
Cl1 Cu1 2.4114(9) .
Cl2 Cu2 2.2657(10) .
Cl2 Cu1 2.4344(10) .
Cu1 Cu2 2.9725(9) .
